data_8101170
loop_
_publ_author_name
'Meents, A.'
'Barbier, B.'
'Euler, H.'
'Kirfel, A.'
'Schwierz, H.'
'V\"ogtle, F.'

_publ_section_title
;
Crystal structure of toluene-4-sulfonic acid 4-(4'-cyano-phenylazo)-
phenyl ester, C~20~H~15~N~3~O~3~S
;
_journal_issue 1
_journal_name_full 'Zeitschrift f\"ur Kristallographie - New Crystal Structures'
_journal_page_first 115
_journal_page_last 116
_journal_volume 215
_journal_year 2000
_chemical_formula_sum 'C20 H15 N3 O3 S'
_chemical_formula_weight 377.41
_chemical_melting_point 417
_space_group_IT_number 2
_symmetry_cell_setting triclinic
_symmetry_space_group_name_Hall '-P 1'
_symmetry_space_group_name_H-M 'P -1'
_cell_angle_alpha 94.82(2)
_cell_angle_beta 94.35(2)
_cell_angle_gamma 101.20(2)
_cell_formula_units_Z 2
_cell_length_a 6.929(2)
_cell_length_b 8.000(2)
_cell_length_c 16.943(5)
_cell_measurement_temperature 293(2)
_cell_volume 914.0(4)
_diffrn_ambient_temperature 293(2)
_exptl_crystal_density_diffrn 1.371
_refine_ls_R_factor_obs 0.0331
_refine_ls_wR_factor_obs 0.0655
_cod_database_code 8101170

loop_
_symmetry_equiv_pos_as_xyz
'x, y, z'
'-x, -y, -z'

loop_
_atom_site_aniso_label
_atom_site_aniso_U_11
_atom_site_aniso_U_22
_atom_site_aniso_U_33
_atom_site_aniso_U_23
_atom_site_aniso_U_13
_atom_site_aniso_U_12
S1 0.0578(6) 0.0720(6) 0.0496(5) 0.0126(5) 0.0139(4) 0.0130(5)
O1 0.0687(14) 0.0648(14) 0.0507(13) 0.0041(11) 0.0194(11) 0.0063(11)
O2 0.0883(17) 0.0744(15) 0.0610(14) 0.0255(12) 0.0117(12) 0.0309(13)
O3 0.0507(13) 0.1021(18) 0.0680(15) 0.0233(13) 0.0237(12) 0.0020(12)
N1 0.0570(18) 0.0807(19) 0.0428(17) 0.0114(14) 0.0060(15) 0.0150(14)
N2 0.0560(18) 0.0754(19) 0.0485(18) 0.0124(15) 0.0111(15) 0.0151(14)
N3 0.120(3) 0.150(3) 0.099(3) 0.051(2) 0.055(2) 0.019(2)
C1 0.052(2) 0.053(2) 0.044(2) 0.0084(16) 0.0161(16) 0.0109(17)
C2 0.069(3) 0.067(2) 0.053(2) 0.0140(18) 0.020(2) 0.0050(19)
C3 0.052(3) 0.065(2) 0.085(3) 0.000(2) 0.014(2) 0.002(2)
C4 0.073(3) 0.053(2) 0.070(3) -0.004(2) -0.009(2) 0.018(2)
C5 0.081(3) 0.074(3) 0.057(3) 0.0187(19) 0.002(2) 0.012(2)
C6 0.058(3) 0.066(2) 0.055(2) 0.0151(18) 0.012(2) 0.007(2)
C7 0.058(2) 0.061(2) 0.042(2) 0.0038(16) 0.0133(18) 0.0053(18)
C8 0.054(2) 0.101(3) 0.049(2) 0.0163(19) 0.0072(18) 0.022(2)
C9 0.060(2) 0.101(3) 0.043(2) 0.0253(18) 0.0101(19) 0.023(2)
C10 0.046(2) 0.069(2) 0.040(2) 0.0068(16) 0.0034(17) 0.0159(17)
C11 0.060(3) 0.089(3) 0.055(2) 0.0153(19) 0.008(2) 0.029(2)
C12 0.069(3) 0.084(2) 0.051(2) 0.0203(18) 0.014(2) 0.027(2)
C13 0.051(2) 0.064(2) 0.043(2) 0.0093(16) 0.0025(17) 0.0100(17)
C14 0.064(2) 0.088(3) 0.067(2) 0.026(2) 0.012(2) 0.028(2)
C15 0.085(3) 0.083(3) 0.063(3) 0.0310(19) 0.015(2) 0.019(2)
C16 0.067(2) 0.067(2) 0.048(2) 0.0109(17) 0.0151(19) 0.0015(19)
C17 0.058(2) 0.106(3) 0.062(3) 0.024(2) 0.016(2) 0.023(2)
C18 0.063(3) 0.100(3) 0.048(2) 0.0271(19) 0.0100(19) 0.022(2)
C19 0.099(4) 0.077(3) 0.123(4) -0.005(3) -0.024(3) 0.014(3)
C20 0.088(3) 0.092(3) 0.069(3) 0.025(2) 0.022(2) 0.005(2)

loop_
_atom_site_label
_atom_site_type_symbol
_atom_site_fract_x
_atom_site_fract_y
_atom_site_fract_z
_atom_site_U_iso_or_equiv
_atom_site_thermal_displace_type
_atom_site_occupancy
_atom_site_symmetry_multiplicity
_atom_site_Wyckoff_symbol
_atom_site_calc_flag
_atom_site_refinement_flags
_atom_site_disorder_assembly
_atom_site_disorder_group
S1 S 0.08858(12) 0.15728(11) 0.84004(5) 0.0590(3) Uani 1 2 i d . . .
O1 O 0.1489(3) 0.0149(2) 0.77849(11) 0.0618(6) Uani 1 2 i d . . .
O2 O 0.0657(3) 0.3000(3) 0.79802(11) 0.0713(7) Uani 1 2 i d . . .
O3 O -0.0738(3) 0.0619(3) 0.87390(12) 0.0736(7) Uani 1 2 i d . . .
N1 N 0.7150(3) 0.1827(3) 0.56565(15) 0.0597(7) Uani 1 2 i d . . .
N2 N 0.6657(3) 0.2538(3) 0.50667(15) 0.0590(7) Uani 1 2 i d . . .
N3 N 1.3489(5) 0.4086(5) 0.2427(2) 0.1196(13) Uani 1 2 i d . . .
C1 C 0.2936(4) 0.2137(3) 0.90979(17) 0.0490(8) Uani 1 2 i d . . .
C2 C 0.4647(5) 0.3190(4) 0.8917(2) 0.0631(9) Uani 1 2 i d . . .
H2 H 0.4684 0.3662 0.8434 0.066(9) Uiso 1 2 i calc R . .
C3 C 0.6285(5) 0.3530(4) 0.9457(2) 0.0689(10) Uani 1 2 i d . . .
H3 H 0.7441 0.4214 0.9328 0.080(11) Uiso 1 2 i calc R . .
C4 C 0.6262(5) 0.2883(4) 1.0185(2) 0.0660(10) Uani 1 2 i d . . .
C5 C 0.4523(6) 0.1906(4) 1.0365(2) 0.0710(10) Uani 1 2 i d . . .
H5 H 0.4460 0.1505 1.0864 0.093(12) Uiso 1 2 i calc R . .
C6 C 0.2878(5) 0.1506(4) 0.9829(2) 0.0593(9) Uani 1 2 i d . . .
H6 H 0.1729 0.0814 0.9959 0.074(10) Uiso 1 2 i calc R . .
C7 C 0.2918(5) 0.0667(4) 0.72512(17) 0.0541(8) Uani 1 2 i d . . .
C8 C 0.2442(5) 0.1503(4) 0.66128(18) 0.0665(9) Uani 1 2 i d . . .
H8 H 0.1204 0.1783 0.6539 0.077(11) Uiso 1 2 i calc R . .
C9 C 0.3821(5) 0.1919(4) 0.60846(18) 0.0655(9) Uani 1 2 i d . . .
H9 H 0.3523 0.2501 0.5653 0.068(9) Uiso 1 2 i calc R . .
C10 C 0.5650(4) 0.1482(4) 0.61882(17) 0.0512(8) Uani 1 2 i d . . .
C11 C 0.6089(5) 0.0649(4) 0.68342(19) 0.0657(9) Uani 1 2 i d . . .
H11 H 0.7322 0.0361 0.6911 0.063(9) Uiso 1 2 i calc R . .
C12 C 0.4715(5) 0.0236(4) 0.73697(19) 0.0648(9) Uani 1 2 i d . . .
H12 H 0.5013 -0.0330 0.7807 0.071(10) Uiso 1 2 i calc R . .
C13 C 0.8153(4) 0.2861(4) 0.45320(17) 0.0527(8) Uani 1 2 i d . . .
C14 C 0.7734(5) 0.3693(4) 0.3884(2) 0.0699(9) Uani 1 2 i d . . .
H14 H 0.6528 0.4034 0.3817 0.080(11) Uiso 1 2 i calc R . .
C15 C 0.9081(6) 0.4031(4) 0.3330(2) 0.0749(10) Uani 1 2 i d . . .
H15 H 0.8777 0.4583 0.2889 0.092(12) Uiso 1 2 i calc R . .
C16 C 1.0873(5) 0.3550(4) 0.34313(18) 0.0614(9) Uani 1 2 i d . . .
C17 C 1.1307(5) 0.2714(4) 0.40764(19) 0.0729(10) Uani 1 2 i d . . .
H17 H 1.2519 0.2383 0.4145 0.088(12) Uiso 1 2 i calc R . .
C18 C 0.9945(5) 0.2364(4) 0.46230(19) 0.0681(10) Uani 1 2 i d . . .
H18 H 1.0239 0.1789 0.5057 0.066(9) Uiso 1 2 i calc R . .
C19 C 0.8088(7) 0.3232(6) 1.0762(3) 0.1031(14) Uani 1 2 i d . . .
H191 H 0.9151 0.3933 1.0537 0.11(3) Uiso 0.50 2 i calc PR . .
H192 H 0.8448 0.2168 1.0870 0.12(3) Uiso 0.50 2 i calc PR . .
H193 H 0.7828 0.3818 1.1249 0.06(2) Uiso 0.50 2 i calc PR . .
H194 H 0.7801 0.2679 1.1233 0.14(4) Uiso 0.50 2 i calc PR . .
H195 H 0.8504 0.4444 1.0900 0.045(16) Uiso 0.50 2 i calc PR . .
H196 H 0.9123 0.2794 1.0521 0.13(4) Uiso 0.50 2 i calc PR . .
C20 C 1.2307(6) 0.3872(5) 0.2858(2) 0.0829(11) Uani 1 2 i d . . .

loop_
_geom_bond_atom_site_label_1
_geom_bond_atom_site_label_2
_geom_bond_distance
_geom_bond_site_symmetry_2
_geom_bond_publ_flag
S1 O3 1.4197(19) . ?
S1 O2 1.423(2) . ?
S1 O1 1.6156(19) . ?
S1 C1 1.739(3) . ?
O1 C7 1.418(3) . ?
N1 N2 1.249(3) . ?
N1 C10 1.429(4) . ?
N2 C13 1.428(3) . ?
N3 C20 1.136(4) . ?
C1 C6 1.377(4) . ?
C1 C2 1.385(4) . ?
C2 C3 1.370(4) . ?
C3 C4 1.377(4) . ?
C4 C5 1.373(4) . ?
C4 C19 1.505(5) . ?
C5 C6 1.370(4) . ?
C7 C12 1.360(4) . ?
C7 C8 1.371(4) . ?
C8 C9 1.372(4) . ?
C9 C10 1.381(4) . ?
C10 C11 1.373(4) . ?
C11 C12 1.377(4) . ?
C13 C14 1.372(4) . ?
C13 C18 1.377(4) . ?
C14 C15 1.380(4) . ?
C15 C16 1.372(4) . ?
C16 C17 1.373(4) . ?
C16 C20 1.445(5) . ?
C17 C18 1.378(4) . ?
